data_4081079
loop_
_publ_author_name
'Chalkley, Matthew J.'
'Guard, Louise M.'
'Hazari, Nilay'
'Hofmann, Peter'
'Hruszkewycz, Damian P.'
'Schmeier, Timothy J.'
'Takase, Michael K.'

_publ_section_title
;
 Synthesis, Electronic Structure, and Reactivity of Palladium(I) Dimers
 with Bridging Allyl, Cyclopentadienyl, and Indenyl Ligands
;
_journal_issue 15
_journal_name_full Organometallics
_journal_page_first 4223
_journal_paper_doi 10.1021/om400415c
_journal_volume 32
_journal_year 2013
_chemical_formula_sum 'C24 H42 P2 Pd2'
_chemical_formula_weight 605.32
_chemical_name_systematic
; 
 ? 
;
_space_group_IT_number 14
_symmetry_cell_setting monoclinic
_symmetry_space_group_name_Hall '-P 2ybc'
_symmetry_space_group_name_H-M 'P 1 21/c 1'
_atom_sites_solution_hydrogens geom
_atom_sites_solution_primary direct
_atom_sites_solution_secondary difmap
_audit_creation_method SHELXL-97
_cell_angle_alpha 90.00
_cell_angle_beta 90.114(6)
_cell_angle_gamma 90.00
_cell_formula_units_Z 4
_cell_length_a 15.2853(16)
_cell_length_b 12.1350(12)
_cell_length_c 13.6261(14)
_cell_measurement_reflns_used 23386
_cell_measurement_temperature 223(2)
_cell_measurement_theta_max 30.8
_cell_measurement_theta_min 3.1
_cell_volume 2527.5(4)
_computing_cell_refinement 'CrystalClear-SM Expert 2.0 r12 (Rigaku, 2011)'
_computing_data_collection 'CrystalClear-SM Expert 2.0 r12 (Rigaku, 2011)'
_computing_data_reduction 'CrystalClear-SM Expert 2.0 r12 (Rigaku, 2011)'
_computing_publication_material 'SHELXL-97 (Sheldrick, 2008)'
_computing_structure_refinement 'SHELXL-97 (Sheldrick, 2008)'
_computing_structure_solution 'SHELXS-97 (Sheldrick, 2008)'
_diffrn_ambient_temperature 223(2)
_diffrn_detector_area_resol_mean 6.8
_diffrn_measured_fraction_theta_full 0.998
_diffrn_measured_fraction_theta_max 0.998
_diffrn_measurement_device_type 'Rigaku Mercury275R CCD'
_diffrn_measurement_method \w
_diffrn_radiation_monochromator graphite
_diffrn_radiation_source 'fine-focus sealed tube'
_diffrn_radiation_type MoK\a
_diffrn_radiation_wavelength 0.71075
_diffrn_reflns_av_R_equivalents 0.0384
_diffrn_reflns_av_sigmaI/netI 0.0336
_diffrn_reflns_limit_h_max 21
_diffrn_reflns_limit_h_min -21
_diffrn_reflns_limit_k_max 17
_diffrn_reflns_limit_k_min -17
_diffrn_reflns_limit_l_max 19
_diffrn_reflns_limit_l_min -19
_diffrn_reflns_number 31493
_diffrn_reflns_theta_full 30.51
_diffrn_reflns_theta_max 30.51
_diffrn_reflns_theta_min 3.15
_exptl_absorpt_coefficient_mu 1.558
_exptl_absorpt_correction_T_max 0.7458
_exptl_absorpt_correction_T_min 0.7458
_exptl_absorpt_correction_type multi-scan
_exptl_absorpt_process_details 'Jacobson, R. (1998) Private Communication'
_exptl_crystal_colour Colorless
_exptl_crystal_density_diffrn 1.591
_exptl_crystal_density_method 'not measured'
_exptl_crystal_description Prism
_exptl_crystal_F_000 1232
_exptl_crystal_size_max 0.20
_exptl_crystal_size_mid 0.20
_exptl_crystal_size_min 0.20
_refine_diff_density_max 0.921
_refine_diff_density_min -0.613
_refine_diff_density_rms 0.106
_refine_ls_extinction_method none
_refine_ls_goodness_of_fit_ref 1.185
_refine_ls_hydrogen_treatment constr
_refine_ls_matrix_type full
_refine_ls_number_parameters 259
_refine_ls_number_reflns 7687
_refine_ls_number_restraints 0
_refine_ls_restrained_S_all 1.185
_refine_ls_R_factor_all 0.0607
_refine_ls_R_factor_gt 0.0465
_refine_ls_shift/su_max 0.001
_refine_ls_shift/su_mean 0.000
_refine_ls_structure_factor_coef Fsqd
_refine_ls_weighting_details 'calc w=1/[\s^2^(Fo^2^)+(0.0102P)^2^+7.2950P] where P=(Fo^2^+2Fc^2^)/3'
_refine_ls_weighting_scheme calc
_refine_ls_wR_factor_gt 0.0869
_refine_ls_wR_factor_ref 0.0906
_reflns_number_gt 6414
_reflns_number_total 7687
_reflns_threshold_expression >2sigma(I)
_cod_data_source_file om400415c_si_002.cif
_cod_data_source_block '_AllInd'
_cod_original_sg_symbol_H-M P2(1)/c
_cod_database_code 4081079

loop_
_symmetry_equiv_pos_as_xyz
'x, y, z'
'-x, y+1/2, -z+1/2'
'-x, -y, -z'
'x, -y-1/2, z-1/2'

loop_
_atom_site_label
_atom_site_type_symbol
_atom_site_fract_x
_atom_site_fract_y
_atom_site_fract_z
_atom_site_U_iso_or_equiv
_atom_site_adp_type
_atom_site_occupancy
_atom_site_symmetry_multiplicity
_atom_site_calc_flag
_atom_site_refinement_flags
C1 C 0.3581(2) 0.4811(3) 0.1546(3) 0.0357(8) Uani 1 1 d .
H1 H 0.3562 0.4117 0.1851 0.043 Uiso 1 1 calc R
C2 C 0.3338(3) 0.5804(4) 0.2002(3) 0.0378(9) Uani 1 1 d .
H2 H 0.3511 0.5914 0.2696 0.045 Uiso 1 1 calc R
C3 C 0.3547(2) 0.6668(3) 0.1304(3) 0.0355(8) Uani 1 1 d .
C4 C 0.3503(3) 0.7808(4) 0.1383(4) 0.0497(11) Uani 1 1 d .
H4 H 0.3310 0.8140 0.1967 0.060 Uiso 1 1 calc R
C5 C 0.3747(3) 0.8444(4) 0.0593(4) 0.0574(13) Uani 1 1 d .
H5 H 0.3717 0.9216 0.0639 0.069 Uiso 1 1 calc R
C6 C 0.4034(3) 0.7970(4) -0.0258(4) 0.0507(12) Uani 1 1 d .
H6 H 0.4199 0.8421 -0.0787 0.061 Uiso 1 1 calc R
C7 C 0.4087(3) 0.6844(4) -0.0353(3) 0.0436(10) Uani 1 1 d .
H7 H 0.4283 0.6529 -0.0943 0.052 Uiso 1 1 calc R
C8 C 0.3846(2) 0.6173(3) 0.0430(3) 0.0332(8) Uani 1 1 d .
C9 C 0.3861(2) 0.4990(3) 0.0563(3) 0.0343(8) Uani 1 1 d .
H9 H 0.4403 0.4608 0.0360 0.041 Uiso 1 1 calc R
C11 C 0.1219(3) 0.3737(4) 0.0869(3) 0.0433(10) Uani 1 1 d .
H11 H 0.1409 0.3199 0.1318 0.052 Uiso 1 1 calc R
C12 C 0.1395(3) 0.3534(4) -0.0124(4) 0.0496(11) Uani 1 1 d .
H12A H 0.1027 0.3954 -0.0579 0.060 Uiso 1 1 calc R
H12B H 0.1407 0.2750 -0.0298 0.060 Uiso 1 1 calc R
C13 C 0.0790(3) 0.4661(4) 0.1264(4) 0.0453(10) Uani 1 1 d .
H13A H 0.0401 0.4484 0.1813 0.054 Uiso 1 1 calc R
H13B H 0.0486 0.5109 0.0772 0.054 Uiso 1 1 calc R
Pd1 Pd 0.263857(19) 0.42266(2) 0.01178(2) 0.03149(7) Uani 1 1 d .
P1 P 0.32116(7) 0.35657(9) -0.13107(8) 0.0364(2) Uani 1 1 d .
C21 C 0.3975(3) 0.4462(4) -0.1952(3) 0.0502(11) Uani 1 1 d .
H21A H 0.3666 0.5144 -0.2120 0.060 Uiso 1 1 calc R
H21B H 0.4444 0.4659 -0.1493 0.060 Uiso 1 1 calc R
C22 C 0.4396(4) 0.4023(6) -0.2881(4) 0.0690(16) Uani 1 1 d .
H22A H 0.4737 0.3372 -0.2726 0.104 Uiso 1 1 calc R
H22B H 0.4775 0.4583 -0.3158 0.104 Uiso 1 1 calc R
H22C H 0.3944 0.3834 -0.3353 0.104 Uiso 1 1 calc R
C23 C 0.2467(3) 0.3140(4) -0.2286(3) 0.0449(10) Uani 1 1 d .
H23A H 0.2803 0.2766 -0.2799 0.054 Uiso 1 1 calc R
H23B H 0.2047 0.2609 -0.2019 0.054 Uiso 1 1 calc R
C24 C 0.1973(3) 0.4086(5) -0.2738(4) 0.0602(14) Uani 1 1 d .
H24A H 0.1678 0.4499 -0.2227 0.090 Uiso 1 1 calc R
H24B H 0.1544 0.3804 -0.3200 0.090 Uiso 1 1 calc R
H24C H 0.2379 0.4566 -0.3080 0.090 Uiso 1 1 calc R
C25 C 0.3888(3) 0.2345(4) -0.1109(4) 0.0540(12) Uani 1 1 d .
H25A H 0.4121 0.2099 -0.1741 0.065 Uiso 1 1 calc R
H25B H 0.4386 0.2550 -0.0693 0.065 Uiso 1 1 calc R
C26 C 0.3421(5) 0.1413(5) -0.0644(5) 0.088(2) Uani 1 1 d .
H26A H 0.3172 0.1652 -0.0025 0.132 Uiso 1 1 calc R
H26B H 0.3829 0.0814 -0.0526 0.132 Uiso 1 1 calc R
H26C H 0.2957 0.1161 -0.1075 0.132 Uiso 1 1 calc R
Pd2 Pd 0.199559(19) 0.53096(2) 0.16990(2) 0.03093(7) Uani 1 1 d .
P2 P 0.13082(7) 0.64609(9) 0.27633(8) 0.0374(2) Uani 1 1 d .
C31 C 0.1950(3) 0.7437(5) 0.3469(4) 0.0605(14) Uani 1 1 d .
H31A H 0.2339 0.7014 0.3899 0.073 Uiso 1 1 calc R
H31B H 0.2322 0.7842 0.3008 0.073 Uiso 1 1 calc R
C32 C 0.1483(4) 0.8269(4) 0.4094(4) 0.0635(15) Uani 1 1 d .
H32A H 0.1175 0.8788 0.3675 0.095 Uiso 1 1 calc R
H32B H 0.1905 0.8662 0.4494 0.095 Uiso 1 1 calc R
H32C H 0.1067 0.7896 0.4514 0.095 Uiso 1 1 calc R
C33 C 0.0659(3) 0.5763(4) 0.3698(4) 0.0577(13) Uani 1 1 d .
H33A H 0.0409 0.6315 0.4142 0.069 Uiso 1 1 calc R
H33B H 0.0173 0.5375 0.3380 0.069 Uiso 1 1 calc R
C34 C 0.1186(5) 0.4951(6) 0.4288(5) 0.094(2) Uani 1 1 d .
H34A H 0.1400 0.4372 0.3861 0.141 Uiso 1 1 calc R
H34B H 0.0820 0.4632 0.4795 0.141 Uiso 1 1 calc R
H34C H 0.1678 0.5327 0.4590 0.141 Uiso 1 1 calc R
C35 C 0.0464(4) 0.7315(5) 0.2183(4) 0.0647(15) Uani 1 1 d .
H35A H 0.0048 0.6838 0.1835 0.078 Uiso 1 1 calc R
H35B H 0.0141 0.7715 0.2691 0.078 Uiso 1 1 calc R
C36 C 0.0851(6) 0.8127(6) 0.1471(5) 0.110(3) Uani 1 1 d .
H36A H 0.1151 0.8704 0.1832 0.165 Uiso 1 1 calc R
H36B H 0.0388 0.8449 0.1077 0.165 Uiso 1 1 calc R
H36C H 0.1264 0.7751 0.1047 0.165 Uiso 1 1 calc R

loop_
_atom_site_aniso_label
_atom_site_aniso_U_11
_atom_site_aniso_U_22
_atom_site_aniso_U_33
_atom_site_aniso_U_23
_atom_site_aniso_U_13
_atom_site_aniso_U_12
C1 0.0292(18) 0.037(2) 0.041(2) 0.0043(17) -0.0053(16) -0.0040(16)
C2 0.036(2) 0.042(2) 0.035(2) -0.0017(17) -0.0001(16) -0.0046(18)
C3 0.0288(18) 0.035(2) 0.043(2) -0.0015(17) 0.0019(16) -0.0064(15)
C4 0.055(3) 0.038(2) 0.056(3) -0.008(2) 0.011(2) -0.007(2)
C5 0.056(3) 0.032(2) 0.084(4) 0.009(2) 0.007(3) -0.003(2)
C6 0.043(2) 0.050(3) 0.059(3) 0.016(2) 0.001(2) -0.008(2)
C7 0.036(2) 0.050(3) 0.045(2) 0.005(2) 0.0008(18) -0.0071(19)
C8 0.0228(17) 0.037(2) 0.039(2) 0.0003(16) -0.0017(15) -0.0045(15)
C9 0.0265(18) 0.035(2) 0.041(2) -0.0037(16) -0.0016(15) 0.0007(15)
C11 0.036(2) 0.038(2) 0.056(3) 0.001(2) -0.0033(19) -0.0127(18)
C12 0.037(2) 0.050(3) 0.062(3) -0.014(2) 0.002(2) -0.012(2)
C13 0.037(2) 0.049(3) 0.050(3) -0.003(2) 0.0028(18) -0.009(2)
Pd1 0.02997(14) 0.02921(14) 0.03528(15) -0.00465(12) 0.00109(11) -0.00054(12)
P1 0.0358(5) 0.0371(5) 0.0363(5) -0.0081(4) -0.0027(4) 0.0040(4)
C21 0.046(3) 0.059(3) 0.046(3) -0.009(2) 0.003(2) -0.004(2)
C22 0.064(3) 0.098(5) 0.045(3) -0.006(3) 0.015(2) -0.001(3)
C23 0.043(2) 0.052(3) 0.040(2) -0.012(2) -0.0078(18) 0.003(2)
C24 0.058(3) 0.063(3) 0.059(3) 0.000(3) -0.021(2) 0.011(3)
C25 0.056(3) 0.049(3) 0.057(3) -0.011(2) -0.011(2) 0.015(2)
C26 0.107(6) 0.058(4) 0.099(5) 0.019(4) 0.009(4) 0.013(4)
Pd2 0.03073(14) 0.03017(15) 0.03192(15) -0.00085(12) 0.00370(11) -0.00208(12)
P2 0.0374(5) 0.0372(6) 0.0375(6) -0.0041(4) 0.0052(4) 0.0013(4)
C31 0.047(3) 0.064(3) 0.071(4) -0.030(3) 0.002(2) -0.001(2)
C32 0.083(4) 0.054(3) 0.054(3) -0.017(3) 0.008(3) -0.004(3)
C33 0.057(3) 0.060(3) 0.056(3) -0.007(3) 0.023(2) -0.003(3)
C34 0.125(6) 0.088(5) 0.070(4) 0.031(4) 0.033(4) 0.027(4)
C35 0.072(4) 0.062(3) 0.061(3) -0.015(3) -0.011(3) 0.023(3)
C36 0.196(9) 0.079(5) 0.055(4) 0.005(4) -0.011(5) 0.052(5)

loop_
_atom_type_symbol
_atom_type_description
_atom_type_scat_dispersion_real
_atom_type_scat_dispersion_imag
_atom_type_scat_source
C C 0.0033 0.0016 'International Tables Vol C Tables 4.2.6.8 and 6.1.1.4'
H H 0.0000 0.0000 'International Tables Vol C Tables 4.2.6.8 and 6.1.1.4'
P P 0.1023 0.0942 'International Tables Vol C Tables 4.2.6.8 and 6.1.1.4'
Pd Pd -0.9988 1.0072 'International Tables Vol C Tables 4.2.6.8 and 6.1.1.4'

loop_
_geom_angle_atom_site_label_1
_geom_angle_atom_site_label_2
_geom_angle_atom_site_label_3
_geom_angle
C2 C1 C9 111.5(4)
C2 C1 Pd2 60.0(2)
C9 C1 Pd2 109.5(3)
C2 C1 Pd1 115.5(3)
C9 C1 Pd1 59.3(2)
Pd2 C1 Pd1 65.22(9)
C2 C1 H1 124.3
C9 C1 H1 124.3
Pd2 C1 H1 98.5
Pd1 C1 H1 94.1
C1 C2 C3 105.7(4)
C1 C2 Pd2 86.0(2)
C3 C2 Pd2 106.5(3)
C1 C2 H2 117.9
C3 C2 H2 117.9
Pd2 C2 H2 117.9
C4 C3 C8 120.4(4)
C4 C3 C2 131.1(4)
C8 C3 C2 108.5(4)
C5 C4 C3 118.9(4)
C5 C4 H4 120.5
C3 C4 H4 120.5
C6 C5 C4 121.0(5)
C6 C5 H5 119.5
C4 C5 H5 119.5
C5 C6 C7 121.2(4)
C5 C6 H6 119.4
C7 C6 H6 119.4
C6 C7 C8 119.5(4)
C6 C7 H7 120.2
C8 C7 H7 120.2
C7 C8 C3 119.0(4)
C7 C8 C9 132.1(4)
C3 C8 C9 108.8(4)
C1 C9 C8 105.3(3)
C1 C9 Pd1 86.4(2)
C8 C9 Pd1 112.0(3)
C1 C9 H9 116.3
C8 C9 H9 116.3
Pd1 C9 H9 116.3
C12 C11 C13 126.9(5)
C12 C11 Pd1 58.2(2)
C13 C11 Pd1 112.2(3)
C12 C11 Pd2 118.5(3)
C13 C11 Pd2 56.2(2)
Pd1 C11 Pd2 65.81(10)
C12 C11 H11 116.6
C13 C11 H11 116.6
Pd1 C11 H11 99.6
Pd2 C11 H11 95.1
C11 C12 Pd1 87.3(3)
C11 C12 H12A 114.1
Pd1 C12 H12A 114.1
C11 C12 H12B 114.1
Pd1 C12 H12B 114.1
H12A C12 H12B 111.3
C11 C13 Pd2 89.8(3)
C11 C13 H13A 113.7
Pd2 C13 H13A 113.7
C11 C13 H13B 113.7
Pd2 C13 H13B 113.7
H13A C13 H13B 110.9
C12 Pd1 C9 172.39(17)
C12 Pd1 P1 94.25(13)
C9 Pd1 P1 93.25(11)
C12 Pd1 C11 34.49(16)
C9 Pd1 C11 137.92(15)
P1 Pd1 C11 127.39(11)
C12 Pd1 C1 138.45(16)
C9 Pd1 C1 34.31(14)
P1 Pd1 C1 122.52(10)
C11 Pd1 C1 104.41(14)
C12 Pd1 Pd2 89.40(13)
C9 Pd1 Pd2 83.35(11)
P1 Pd1 Pd2 171.56(3)
C11 Pd1 Pd2 57.83(10)
C1 Pd1 Pd2 57.15(9)
C21 P1 C23 102.7(2)
C21 P1 C25 101.2(2)
C23 P1 C25 103.4(2)
C21 P1 Pd1 116.55(16)
C23 P1 Pd1 118.78(15)
C25 P1 Pd1 111.98(18)
C22 C21 P1 117.6(4)
C22 C21 H21A 107.9
P1 C21 H21A 107.9
C22 C21 H21B 107.9
P1 C21 H21B 107.9
H21A C21 H21B 107.2
C21 C22 H22A 109.5
C21 C22 H22B 109.5
H22A C22 H22B 109.5
C21 C22 H22C 109.5
H22A C22 H22C 109.5
H22B C22 H22C 109.5
C24 C23 P1 113.2(3)
C24 C23 H23A 108.9
P1 C23 H23A 108.9
C24 C23 H23B 108.9
P1 C23 H23B 108.9
H23A C23 H23B 107.7
C23 C24 H24A 109.5
C23 C24 H24B 109.5
H24A C24 H24B 109.5
C23 C24 H24C 109.5
H24A C24 H24C 109.5
H24B C24 H24C 109.5
C26 C25 P1 114.3(4)
C26 C25 H25A 108.7
P1 C25 H25A 108.7
C26 C25 H25B 108.7
P1 C25 H25B 108.7
H25A C25 H25B 107.6
C25 C26 H26A 109.5
C25 C26 H26B 109.5
H26A C26 H26B 109.5
C25 C26 H26C 109.5
H26A C26 H26C 109.5
H26B C26 H26C 109.5
C13 Pd2 C2 171.35(17)
C13 Pd2 P2 90.22(13)
C2 Pd2 P2 98.42(12)
C13 Pd2 C1 137.57(16)
C2 Pd2 C1 34.01(14)
P2 Pd2 C1 130.51(10)
C13 Pd2 C11 34.02(16)
C2 Pd2 C11 137.58(15)
P2 Pd2 C11 122.36(11)
C1 Pd2 C11 103.59(14)
C13 Pd2 Pd1 85.00(13)
C2 Pd2 Pd1 86.63(11)
P2 Pd2 Pd1 166.99(3)
C1 Pd2 Pd1 57.63(9)
C11 Pd2 Pd1 56.35(10)
C31 P2 C33 103.1(3)
C31 P2 C35 103.9(3)
C33 P2 C35 100.4(3)
C31 P2 Pd2 119.33(17)
C33 P2 Pd2 114.39(17)
C35 P2 Pd2 113.46(18)
C32 C31 P2 118.9(4)
C32 C31 H31A 107.6
P2 C31 H31A 107.6
C32 C31 H31B 107.6
P2 C31 H31B 107.6
H31A C31 H31B 107.0
C31 C32 H32A 109.5
C31 C32 H32B 109.5
H32A C32 H32B 109.5
C31 C32 H32C 109.5
H32A C32 H32C 109.5
H32B C32 H32C 109.5
C34 C33 P2 112.7(4)
C34 C33 H33A 109.1
P2 C33 H33A 109.1
C34 C33 H33B 109.1
P2 C33 H33B 109.1
H33A C33 H33B 107.8
C33 C34 H34A 109.5
C33 C34 H34B 109.5
H34A C34 H34B 109.5
C33 C34 H34C 109.5
H34A C34 H34C 109.5
H34B C34 H34C 109.5
C36 C35 P2 111.7(5)
C36 C35 H35A 109.3
P2 C35 H35A 109.3
C36 C35 H35B 109.3
P2 C35 H35B 109.3
H35A C35 H35B 107.9
C35 C36 H36A 109.5
C35 C36 H36B 109.5
H36A C36 H36B 109.5
C35 C36 H36C 109.5
H36A C36 H36C 109.5
H36B C36 H36C 109.5

loop_
_geom_bond_atom_site_label_1
_geom_bond_atom_site_label_2
_geom_bond_distance
C1 C2 1.406(6)
C1 C9 1.424(6)
C1 Pd2 2.507(4)
C1 Pd1 2.521(4)
C1 H1 0.9400
C2 C3 1.453(6)
C2 Pd2 2.176(4)
C2 H2 0.9900
C3 C4 1.389(6)
C3 C8 1.410(6)
C4 C5 1.377(7)
C4 H4 0.9400
C5 C6 1.367(7)
C5 H5 0.9400
C6 C7 1.375(7)
C6 H6 0.9400
C7 C8 1.393(6)
C7 H7 0.9400
C8 C9 1.447(6)
C9 Pd1 2.171(4)
C9 H9 0.9900
C11 C12 1.402(6)
C11 C13 1.407(6)
C11 Pd1 2.473(4)
C11 Pd2 2.515(4)
C11 H11 0.9400
C12 Pd1 2.104(4)
C12 H12A 0.9800
C12 H12B 0.9800
C13 Pd2 2.089(4)
C13 H13A 0.9800
C13 H13B 0.9800
Pd1 P1 2.2818(11)
Pd1 Pd2 2.7098(5)
P1 C21 1.820(5)
P1 C23 1.822(4)
P1 C25 1.827(5)
C21 C22 1.517(6)
C21 H21A 0.9800
C21 H21B 0.9800
C22 H22A 0.9700
C22 H22B 0.9700
C22 H22C 0.9700
C23 C24 1.506(6)
C23 H23A 0.9800
C23 H23B 0.9800
C24 H24A 0.9700
C24 H24B 0.9700
C24 H24C 0.9700
C25 C26 1.480(8)
C25 H25A 0.9800
C25 H25B 0.9800
C26 H26A 0.9700
C26 H26B 0.9700
C26 H26C 0.9700
Pd2 P2 2.2728(11)
P2 C31 1.812(5)
P2 C33 1.825(5)
P2 C35 1.833(5)
C31 C32 1.503(7)
C31 H31A 0.9800
C31 H31B 0.9800
C32 H32A 0.9700
C32 H32B 0.9700
C32 H32C 0.9700
C33 C34 1.505(8)
C33 H33A 0.9800
C33 H33B 0.9800
C34 H34A 0.9700
C34 H34B 0.9700
C34 H34C 0.9700
C35 C36 1.505(9)
C35 H35A 0.9800
C35 H35B 0.9800
C36 H36A 0.9700
C36 H36B 0.9700
C36 H36C 0.9700
